data_2220861
loop_
_publ_author_name
'Kia, Reza'
'Fun, Hoong-Kun'

_publ_section_title
<i>fac</i>-[<i>N</i>,<i>N</i>'-Bis(3-chloro-2-fluorobenzylidene)ethylenediamine]bromidotricarbonylrhenium(I)
_journal_coeditor_code LH2753
_journal_issue 2
_journal_name_full 'Acta Crystallographica Section E'
_journal_page_first m192
_journal_page_last m193
_journal_paper_doi 10.1107/S1600536809001044
_journal_volume 65
_journal_year 2009
_chemical_formula_iupac '[Re Br (C16 H12 Cl2 F2 N2) (C O)3]'
_chemical_formula_moiety 'C19 H12 Br Cl2 F2 N2 O3 Re'
_chemical_formula_sum 'C19 H12 Br Cl2 F2 N2 O3 Re'
_chemical_formula_weight 691.32
_chemical_name_systematic
<i>fac</i>-[<i>N</i>,<i>N</i>'-Bis(3-chloro-2-fluorobenzylidene)ethylenediamine]bromidotricarbonylrhenium(I)
_space_group_IT_number 2
_symmetry_cell_setting triclinic
_symmetry_space_group_name_Hall '-P 1'
_symmetry_space_group_name_H-M 'P -1'
_atom_sites_solution_hydrogens geom
_atom_sites_solution_primary direct
_atom_sites_solution_secondary difmap
_audit_creation_method SHELXL-97
_cell_angle_alpha 116.504(2)
_cell_angle_beta 99.707(2)
_cell_angle_gamma 90.404(2)
_cell_formula_units_Z 2
_cell_length_a 7.3238(3)
_cell_length_b 12.3077(4)
_cell_length_c 13.1984(5)
_cell_measurement_reflns_used 9990
_cell_measurement_temperature 100.00(10)
_cell_measurement_theta_max 36.53
_cell_measurement_theta_min 3.08
_cell_volume 1044.84(7)
_computing_cell_refinement 'SAINT (Bruker, 2005)'
_computing_data_collection 'APEX2 (Bruker, 2005)'
_computing_data_reduction 'SAINT (Bruker, 2005)'
_computing_molecular_graphics 'SHELXTL (Sheldrick, 2008)'
_computing_publication_material
;
SHELXTL (Sheldrick, 2008) and PLATON (Spek, 2003)
;
_computing_structure_refinement 'SHELXTL (Sheldrick, 2008)'
_computing_structure_solution 'SHELXTL (Sheldrick, 2008)'
_diffrn_ambient_temperature 100.00(10)
_diffrn_measured_fraction_theta_full 0.980
_diffrn_measured_fraction_theta_max 0.980
_diffrn_measurement_device_type
;
Bruker SMART APEXII CCD area-detector
;
_diffrn_measurement_method '\f and \w'
_diffrn_radiation_monochromator graphite
_diffrn_radiation_source 'fine-focus sealed tube'
_diffrn_radiation_type MoK\a
_diffrn_radiation_wavelength 0.71073
_diffrn_reflns_av_R_equivalents 0.0303
_diffrn_reflns_av_sigmaI/netI 0.0359
_diffrn_reflns_limit_h_max 10
_diffrn_reflns_limit_h_min -11
_diffrn_reflns_limit_k_max 19
_diffrn_reflns_limit_k_min -19
_diffrn_reflns_limit_l_max 21
_diffrn_reflns_limit_l_min -21
_diffrn_reflns_number 33300
_diffrn_reflns_theta_full 35.00
_diffrn_reflns_theta_max 35.00
_diffrn_reflns_theta_min 2.83
_diffrn_standards_number 0
_exptl_absorpt_coefficient_mu 8.025
_exptl_absorpt_correction_T_max 0.5686
_exptl_absorpt_correction_T_min 0.1704
_exptl_absorpt_correction_type multi-scan
_exptl_absorpt_process_details '(<i>SADABS</i>; Bruker, 2005)'
_exptl_crystal_colour yellow
_exptl_crystal_density_diffrn 2.197
_exptl_crystal_density_method 'not measured'
_exptl_crystal_description Block
_exptl_crystal_F_000 652
_exptl_crystal_size_max 0.32
_exptl_crystal_size_mid 0.12
_exptl_crystal_size_min 0.07
_refine_diff_density_max 4.357
_refine_diff_density_min -2.863
_refine_ls_extinction_method none
_refine_ls_goodness_of_fit_ref 1.076
_refine_ls_hydrogen_treatment constr
_refine_ls_matrix_type full
_refine_ls_number_parameters 265
_refine_ls_number_reflns 9014
_refine_ls_number_restraints 0
_refine_ls_restrained_S_all 1.076
_refine_ls_R_factor_all 0.0623
_refine_ls_R_factor_gt 0.0503
_refine_ls_shift/su_max 0.001
_refine_ls_shift/su_mean 0.000
_refine_ls_structure_factor_coef Fsqd
_refine_ls_weighting_details 'calc w=1/[\s^2^(Fo^2^)+(0.043P)^2^+25.3509P] where P=(Fo^2^+2Fc^2^)/3'
_refine_ls_weighting_scheme calc
_refine_ls_wR_factor_gt 0.1459
_refine_ls_wR_factor_ref 0.1537
_reflns_number_gt 7668
_reflns_number_total 9014
_reflns_threshold_expression I>2\s(I)
_cod_data_source_file lh2753.cif
_cod_data_source_block I
_cod_depositor_comments
;
The following automatic conversions were performed:
'_symmetry_cell_setting' value 'Triclinic' changed to 'triclinic'
according to '/home/saulius/struct/CIF-dictionaries/cif_core.dic'
dictionary named 'cif_core.dic' version 2.4.1 from 2010-06-29.

Automatic conversion script
Id: cif_fix_enum 1527 2010-12-29 10:47:43Z saulius 

The following automatic conversions were performed:

'_symmetry_cell_setting' value 'Triclinic' changed to 'triclinic'
according to /home/saulius/struct/CIF-dictionaries/cif_core.dic
dictionary named 'cif_core.dic' version 2.4.1 from 2010-06-29.

Automatic conversion script
Id: cif_fix_values 1715 2011-07-08 13:25:40Z adriana 
;
_cod_database_code 2220861
_cod_database_fobs_code 2220861

loop_
_symmetry_equiv_pos_as_xyz
'x, y, z'
'-x, -y, -z'

loop_
_atom_site_type_symbol
_atom_site_label
_atom_site_fract_x
_atom_site_fract_y
_atom_site_fract_z
_atom_site_U_iso_or_equiv
_atom_site_adp_type
_atom_site_calc_flag
_atom_site_refinement_flags
_atom_site_occupancy
_atom_site_disorder_assembly
_atom_site_disorder_group
Re Re1 0.41651(4) 0.44687(2) 0.17913(2) 0.01814(7) Uani d . 1 . .
Br Br1 0.59914(10) 0.30823(6) 0.26094(6) 0.02132(13) Uani d . 1 . .
Cl Cl1 -0.2702(4) -0.0324(3) -0.2767(2) 0.0453(6) Uani d . 1 . .
Cl Cl2 1.1905(3) 0.8265(2) 0.5091(2) 0.0379(5) Uani d . 1 . .
F F1 -0.2477(7) 0.1706(5) -0.0492(5) 0.0332(10) Uani d . 1 . .
F F2 0.8904(7) 0.6865(5) 0.5305(5) 0.0304(10) Uani d . 1 . .
O O1 0.1897(9) 0.6185(6) 0.1033(7) 0.0365(14) Uani d . 1 . .
O O2 0.4182(9) 0.2812(6) -0.0766(5) 0.0291(11) Uani d . 1 . .
O O3 0.7869(8) 0.5564(6) 0.1675(5) 0.0293(11) Uani d . 1 . .
N N1 0.1581(9) 0.3695(6) 0.1978(5) 0.0216(10) Uani d . 1 . .
N N2 0.4113(9) 0.5578(6) 0.3623(5) 0.0215(10) Uani d . 1 . .
C C1 0.2797(10) 0.5521(7) 0.1317(6) 0.0236(12) Uani d . 1 . .
C C2 0.4139(10) 0.3398(7) 0.0196(6) 0.0240(12) Uani d . 1 . .
C C3 0.6462(10) 0.5171(7) 0.1739(6) 0.0231(12) Uani d . 1 . .
C C4 -0.0837(11) 0.1231(7) -0.0633(7) 0.0260(13) Uani d . 1 . .
C C5 -0.0743(12) 0.0240(7) -0.1673(7) 0.0275(14) Uani d . 1 . .
C C6 0.0927(13) -0.0300(7) -0.1816(7) 0.0293(15) Uani d . 1 . .
H H6A 0.1011 -0.0974 -0.2506 0.035 Uiso calc R 1 . .
C C7 0.2454(12) 0.0175(8) -0.0925(7) 0.0304(15) Uani d . 1 . .
H H7A 0.3565 -0.0185 -0.1019 0.036 Uiso calc R 1 . .
C C8 0.2359(10) 0.1165(6) 0.0091(6) 0.0209(11) Uani d . 1 . .
H H8A 0.3399 0.1465 0.0683 0.025 Uiso calc R 1 . .
C C9 0.0687(10) 0.1738(7) 0.0249(6) 0.0230(12) Uani d . 1 . .
C C10 0.0427(10) 0.2764(7) 0.1340(6) 0.0237(12) Uani d . 1 . .
H H10A -0.0681 0.2728 0.1584 0.028 Uiso calc R 1 . .
C C11 0.1005(10) 0.4586(6) 0.3060(6) 0.0219(12) Uani d . 1 . .
H H11A 0.0068 0.4196 0.3259 0.026 Uiso calc R 1 . .
H H11B 0.0491 0.5263 0.2959 0.026 Uiso calc R 1 . .
C C12 0.2731(10) 0.5034(7) 0.4001(6) 0.0222(12) Uani d . 1 . .
H H12A 0.2437 0.5638 0.4720 0.027 Uiso calc R 1 . .
H H12B 0.3218 0.4361 0.4121 0.027 Uiso calc R 1 . .
C C13 0.5117(10) 0.6545(7) 0.4396(6) 0.0231(12) Uani d . 1 . .
H H13A 0.5006 0.6803 0.5159 0.028 Uiso calc R 1 . .
C C14 0.6436(10) 0.7276(6) 0.4158(6) 0.0215(11) Uani d . 1 . .
C C15 0.8330(10) 0.7421(7) 0.4645(6) 0.0237(12) Uani d . 1 . .
C C16 0.9615(11) 0.8108(7) 0.4457(7) 0.0270(14) Uani d . 1 . .
C C17 0.8965(15) 0.8671(9) 0.3764(7) 0.0369(13) Uani d . 1 . .
H H17A 0.9809 0.9116 0.3607 0.044 Uiso calc R 1 . .
C C18 0.7106(15) 0.8577(8) 0.3315(7) 0.0354(19) Uani d . 1 . .
H H18A 0.6697 0.9000 0.2898 0.042 Uiso calc R 1 . .
C C19 0.5845(16) 0.7865(9) 0.3474(7) 0.0369(13) Uani d . 1 . .
H H19A 0.4598 0.7770 0.3130 0.044 Uiso calc R 1 . .

loop_
_atom_site_aniso_label
_atom_site_aniso_U_11
_atom_site_aniso_U_22
_atom_site_aniso_U_33
_atom_site_aniso_U_12
_atom_site_aniso_U_13
_atom_site_aniso_U_23
Re1 0.01889(11) 0.01916(11) 0.01800(11) 0.00236(8) 0.00407(8) 0.00967(8)
Br1 0.0215(3) 0.0235(3) 0.0214(3) 0.0055(2) 0.0059(2) 0.0116(2)
Cl1 0.0397(12) 0.0435(12) 0.0334(10) -0.0032(9) -0.0028(9) 0.0041(9)
Cl2 0.0277(9) 0.0276(9) 0.0590(14) 0.0045(7) 0.0142(9) 0.0180(9)
F1 0.025(2) 0.032(2) 0.039(3) 0.0052(19) 0.0086(19) 0.012(2)
F2 0.029(2) 0.029(2) 0.040(3) 0.0031(18) 0.0048(19) 0.022(2)
O1 0.033(3) 0.040(3) 0.053(4) 0.015(3) 0.012(3) 0.035(3)
O2 0.035(3) 0.028(3) 0.023(2) 0.002(2) 0.008(2) 0.010(2)
O3 0.027(3) 0.035(3) 0.031(3) 0.001(2) 0.006(2) 0.019(2)
N1 0.024(3) 0.021(2) 0.023(3) 0.006(2) 0.008(2) 0.010(2)
N2 0.022(3) 0.022(3) 0.023(2) 0.005(2) 0.007(2) 0.011(2)
C1 0.023(3) 0.025(3) 0.027(3) 0.006(2) 0.004(2) 0.016(3)
C2 0.023(3) 0.026(3) 0.024(3) 0.002(2) 0.006(2) 0.012(3)
C3 0.023(3) 0.026(3) 0.020(3) 0.002(2) 0.003(2) 0.011(2)
C4 0.027(3) 0.025(3) 0.028(3) 0.000(3) 0.009(3) 0.013(3)
C5 0.031(4) 0.024(3) 0.026(3) 0.000(3) 0.006(3) 0.011(3)
C6 0.040(4) 0.021(3) 0.028(3) 0.002(3) 0.011(3) 0.010(3)
C7 0.031(4) 0.034(4) 0.032(4) 0.012(3) 0.012(3) 0.019(3)
C8 0.020(3) 0.017(3) 0.026(3) 0.001(2) 0.003(2) 0.011(2)
C9 0.024(3) 0.021(3) 0.024(3) 0.000(2) 0.008(2) 0.009(2)
C10 0.021(3) 0.024(3) 0.027(3) 0.004(2) 0.008(2) 0.011(3)
C11 0.022(3) 0.021(3) 0.023(3) 0.005(2) 0.007(2) 0.009(2)
C12 0.023(3) 0.024(3) 0.024(3) 0.004(2) 0.009(2) 0.013(2)
C13 0.024(3) 0.024(3) 0.022(3) 0.004(2) 0.006(2) 0.010(2)
C14 0.026(3) 0.018(3) 0.020(3) 0.000(2) 0.005(2) 0.008(2)
C15 0.023(3) 0.022(3) 0.025(3) 0.002(2) 0.006(2) 0.010(2)
C16 0.027(3) 0.019(3) 0.030(3) 0.000(2) 0.009(3) 0.005(3)
C17 0.052(4) 0.032(3) 0.023(2) -0.001(3) 0.010(2) 0.009(2)
C18 0.060(6) 0.023(3) 0.024(3) -0.003(3) 0.004(3) 0.012(3)
C19 0.052(4) 0.032(3) 0.023(2) -0.001(3) 0.010(2) 0.009(2)

loop_
_atom_type_symbol
_atom_type_description
_atom_type_scat_dispersion_real
_atom_type_scat_dispersion_imag
_atom_type_scat_source
C C 0.0033 0.0016 'International Tables Vol C Tables 4.2.6.8 and 6.1.1.4'
H H 0.0000 0.0000 'International Tables Vol C Tables 4.2.6.8 and 6.1.1.4'
N N 0.0061 0.0033 'International Tables Vol C Tables 4.2.6.8 and 6.1.1.4'
O O 0.0106 0.0060 'International Tables Vol C Tables 4.2.6.8 and 6.1.1.4'
F F 0.0171 0.0103 'International Tables Vol C Tables 4.2.6.8 and 6.1.1.4'
Cl Cl 0.1484 0.1585 'International Tables Vol C Tables 4.2.6.8 and 6.1.1.4'
Br Br -0.2901 2.4595 'International Tables Vol C Tables 4.2.6.8 and 6.1.1.4'
Re Re -1.0185 7.2310 'International Tables Vol C Tables 4.2.6.8 and 6.1.1.4'

loop_
_geom_angle_atom_site_label_1
_geom_angle_atom_site_label_2
_geom_angle_atom_site_label_3
_geom_angle_site_symmetry_1
_geom_angle_site_symmetry_3
_geom_angle
_geom_angle_publ_flag
C1 Re1 C3 . . 91.3(3) ?
C1 Re1 C2 . . 88.3(3) ?
C3 Re1 C2 . . 84.4(3) ?
C1 Re1 N2 . . 94.3(3) ?
C3 Re1 N2 . . 98.8(3) ?
C2 Re1 N2 . . 175.8(3) ?
C1 Re1 N1 . . 90.7(3) ?
C3 Re1 N1 . . 176.1(3) ?
C2 Re1 N1 . . 99.0(3) ?
N2 Re1 N1 . . 77.7(2) y
C1 Re1 Br1 . . 175.6(2) ?
C3 Re1 Br1 . . 90.5(2) ?
C2 Re1 Br1 . . 95.9(2) ?
N2 Re1 Br1 . . 81.48(16) ?
N1 Re1 Br1 . . 87.24(16) ?
C10 N1 C11 . . 115.3(6) ?
C10 N1 Re1 . . 135.2(5) ?
C11 N1 Re1 . . 109.0(4) ?
C13 N2 C12 . . 117.3(6) ?
C13 N2 Re1 . . 131.3(5) ?
C12 N2 Re1 . . 111.3(4) ?
O1 C1 Re1 . . 178.3(7) ?
O2 C2 Re1 . . 175.8(7) ?
O3 C3 Re1 . . 177.7(7) ?
F1 C4 C9 . . 119.6(7) ?
F1 C4 C5 . . 118.3(7) ?
C9 C4 C5 . . 122.1(8) ?
C4 C5 C6 . . 119.1(8) ?
C4 C5 Cl1 . . 119.7(7) ?
C6 C5 Cl1 . . 121.2(6) ?
C7 C6 C5 . . 119.4(7) ?
C7 C6 H6A . . 120.3 ?
C5 C6 H6A . . 120.3 ?
C8 C7 C6 . . 121.2(8) ?
C8 C7 H7A . . 119.4 ?
C6 C7 H7A . . 119.4 ?
C7 C8 C9 . . 120.4(7) ?
C7 C8 H8A . . 119.8 ?
C9 C8 H8A . . 119.8 ?
C4 C9 C8 . . 117.8(7) ?
C4 C9 C10 . . 117.9(7) ?
C8 C9 C10 . . 124.0(7) ?
N1 C10 C9 . . 126.0(7) ?
N1 C10 H10A . . 117.0 ?
C9 C10 H10A . . 117.0 ?
N1 C11 C12 . . 107.0(6) ?
N1 C11 H11A . . 110.3 ?
C12 C11 H11A . . 110.3 ?
N1 C11 H11B . . 110.3 ?
C12 C11 H11B . . 110.3 ?
H11A C11 H11B . . 108.6 ?
N2 C12 C11 . . 107.3(6) ?
N2 C12 H12A . . 110.3 ?
C11 C12 H12A . . 110.3 ?
N2 C12 H12B . . 110.3 ?
C11 C12 H12B . . 110.3 ?
H12A C12 H12B . . 108.5 ?
N2 C13 C14 . . 124.7(7) ?
N2 C13 H13A . . 117.7 ?
C14 C13 H13A . . 117.7 ?
C15 C14 C19 . . 118.4(7) ?
C15 C14 C13 . . 119.6(6) ?
C19 C14 C13 . . 122.0(7) ?
F2 C15 C16 . . 119.6(7) ?
F2 C15 C14 . . 118.7(6) ?
C16 C15 C14 . . 121.7(7) ?
C15 C16 C17 . . 118.0(8) ?
C15 C16 Cl2 . . 119.4(7) ?
C17 C16 Cl2 . . 122.6(7) ?
C18 C17 C16 . . 121.2(9) ?
C18 C17 H17A . . 119.4 ?
C16 C17 H17A . . 119.4 ?
C17 C18 C19 . . 120.6(9) ?
C17 C18 H18A . . 119.7 ?
C19 C18 H18A . . 119.7 ?
C18 C19 C14 . . 120.1(10) ?
C18 C19 H19A . . 120.0 ?
C14 C19 H19A . . 120.0 ?

loop_
_geom_bond_atom_site_label_1
_geom_bond_atom_site_label_2
_geom_bond_site_symmetry_2
_geom_bond_distance
_geom_bond_publ_flag
Re1 C1 . 1.898(7) y
Re1 C3 . 1.911(8) y
Re1 C2 . 1.918(7) y
Re1 N2 . 2.190(6) y
Re1 N1 . 2.211(6) y
Re1 Br1 . 2.6564(7) y
Cl1 C5 . 1.737(9) ?
Cl2 C16 . 1.711(9) ?
F1 C4 . 1.344(9) ?
F2 C15 . 1.347(9) ?
O1 C1 . 1.201(9) ?
O2 C2 . 1.153(9) ?
O3 C3 . 1.167(9) ?
N1 C10 . 1.273(10) ?
N1 C11 . 1.494(9) ?
N2 C13 . 1.284(10) ?
N2 C12 . 1.476(9) ?
C4 C9 . 1.376(11) ?
C4 C5 . 1.384(11) ?
C5 C6 . 1.397(12) ?
C6 C7 . 1.382(13) ?
C6 H6A . 0.9300 ?
C7 C8 . 1.364(11) ?
C7 H7A . 0.9300 ?
C8 C9 . 1.417(10) ?
C8 H8A . 0.9300 ?
C9 C10 . 1.476(10) ?
C10 H10A . 0.9300 ?
C11 C12 . 1.514(10) ?
C11 H11A . 0.9700 ?
C11 H11B . 0.9700 ?
C12 H12A . 0.9700 ?
C12 H12B . 0.9700 ?
C13 C14 . 1.478(10) ?
C13 H13A . 0.9300 ?
C14 C15 . 1.401(10) ?
C14 C19 . 1.408(12) ?
C15 C16 . 1.385(11) ?
C16 C17 . 1.402(13) ?
C17 C18 . 1.372(15) ?
C17 H17A . 0.9300 ?
C18 C19 . 1.373(13) ?
C18 H18A . 0.9300 ?
C19 H19A . 0.9300 ?

loop_
_geom_hbond_atom_site_label_D
_geom_hbond_atom_site_label_H
_geom_hbond_atom_site_label_A
_geom_hbond_site_symmetry_A
_geom_hbond_distance_DH
_geom_hbond_distance_HA
_geom_hbond_distance_DA
_geom_hbond_angle_DHA
_geom_hbond_publ_flag
C8 H8A Br1 . 0.9300 2.8000 3.691(7) 161.00 y
C10 H10A Br1 1_455 0.9300 2.9300 3.845(7) 170.00 y
C11 H11B O3 1_455 0.9700 2.4800 3.264(10) 137.00 y

loop_
_geom_torsion_atom_site_label_1
_geom_torsion_atom_site_label_2
_geom_torsion_atom_site_label_3
_geom_torsion_atom_site_label_4
_geom_torsion_site_symmetry_1
_geom_torsion_site_symmetry_2
_geom_torsion_site_symmetry_3
_geom_torsion_site_symmetry_4
_geom_torsion
_geom_torsion_publ_flag
C1 Re1 N1 C10 . . . . 95.2(8) ?
C2 Re1 N1 C10 . . . . 6.9(8) ?
N2 Re1 N1 C10 . . . . -170.6(8) ?
Br1 Re1 N1 C10 . . . . -88.7(7) ?
C1 Re1 N1 C11 . . . . -76.0(5) ?
C2 Re1 N1 C11 . . . . -164.3(5) ?
N2 Re1 N1 C11 . . . . 18.2(4) ?
Br1 Re1 N1 C11 . . . . 100.1(4) ?
C1 Re1 N2 C13 . . . . -81.1(7) ?
C3 Re1 N2 C13 . . . . 10.9(7) ?
N1 Re1 N2 C13 . . . . -170.9(7) ?
Br1 Re1 N2 C13 . . . . 100.1(7) ?
C1 Re1 N2 C12 . . . . 102.9(5) ?
C3 Re1 N2 C12 . . . . -165.1(5) ?
N1 Re1 N2 C12 . . . . 13.2(4) ?
Br1 Re1 N2 C12 . . . . -75.9(4) ?
F1 C4 C5 C6 . . . . -177.1(7) ?
C9 C4 C5 C6 . . . . 3.0(12) ?
F1 C4 C5 Cl1 . . . . 2.0(10) ?
C9 C4 C5 Cl1 . . . . -177.9(6) ?
C4 C5 C6 C7 . . . . -0.9(12) ?
Cl1 C5 C6 C7 . . . . -180.0(7) ?
C5 C6 C7 C8 . . . . -0.2(13) ?
C6 C7 C8 C9 . . . . -0.8(12) ?
F1 C4 C9 C8 . . . . 176.3(7) ?
C5 C4 C9 C8 . . . . -3.9(11) ?
F1 C4 C9 C10 . . . . 2.4(11) ?
C5 C4 C9 C10 . . . . -177.8(7) ?
C7 C8 C9 C4 . . . . 2.7(11) ?
C7 C8 C9 C10 . . . . 176.2(7) ?
C11 N1 C10 C9 . . . . -178.1(7) ?
Re1 N1 C10 C9 . . . . 11.1(12) ?
C4 C9 C10 N1 . . . . -142.2(8) ?
C8 C9 C10 N1 . . . . 44.3(12) ?
C10 N1 C11 C12 . . . . 140.9(7) ?
Re1 N1 C11 C12 . . . . -46.0(6) ?
C13 N2 C12 C11 . . . . 141.5(7) ?
Re1 N2 C12 C11 . . . . -41.9(6) ?
N1 C11 C12 N2 . . . . 58.1(7) ?
C12 N2 C13 C14 . . . . -173.8(6) ?
Re1 N2 C13 C14 . . . . 10.4(11) ?
N2 C13 C14 C15 . . . . -119.2(8) ?
N2 C13 C14 C19 . . . . 62.3(11) ?
C19 C14 C15 F2 . . . . 179.7(7) ?
C13 C14 C15 F2 . . . . 1.2(10) ?
C19 C14 C15 C16 . . . . -0.9(11) ?
C13 C14 C15 C16 . . . . -179.4(7) ?
F2 C15 C16 C17 . . . . 179.9(7) ?
C14 C15 C16 C17 . . . . 0.5(11) ?
F2 C15 C16 Cl2 . . . . -1.4(10) ?
C14 C15 C16 Cl2 . . . . 179.2(6) ?
C15 C16 C17 C18 . . . . 2.0(12) ?
Cl2 C16 C17 C18 . . . . -176.7(7) ?
C16 C17 C18 C19 . . . . -4.0(14) ?
C17 C18 C19 C14 . . . . 3.6(13) ?
C15 C14 C19 C18 . . . . -1.2(12) ?
C13 C14 C19 C18 . . . . 177.3(8) ?
